data_7117232
loop_
_publ_author_name
'Marina Carravetta'
'Maria Concistre'
'William Levason'
'Gillian Reid'
'Wenjian Zhang'

_publ_section_title
;
 Unique Group 1 cations stabilised by homoleptic neutral phosphine
 coordination
;
_journal_name_full Chem.Commun.
_journal_page_first 9555
_journal_paper_doi 10.1039/C5cc03184B
_journal_volume 51
_journal_year 2015
_chemical_formula_moiety 'Li C30 H48 P6, C16 Al F36 O4'
_chemical_formula_sum 'C46 H48 Al F36 Li O4 P6'
_chemical_formula_weight 1568.58
_chemical_name_systematic
;
 ?
;
_space_group_IT_number 33
_symmetry_cell_setting orthorhombic
_symmetry_Int_Tables_number 33
_symmetry_space_group_name_Hall 'P 2c -2n'
_symmetry_space_group_name_H-M 'P n a 21'
_atom_sites_solution_hydrogens geom
_atom_sites_solution_primary direct
_atom_sites_solution_secondary difmap
_audit_creation_method SHELXL-97
_audit_update_record
;
2015-01-16 deposited with the CCDC.
2015-05-08 downloaded from the CCDC.
;
_cell_angle_alpha 90.00
_cell_angle_beta 90.00
_cell_angle_gamma 90.00
_cell_formula_units_Z 4
_cell_length_a 15.092(2)
_cell_length_b 27.737(5)
_cell_length_c 15.405(3)
_cell_measurement_reflns_used 12371
_cell_measurement_temperature 100(2)
_cell_measurement_theta_max 27.6
_cell_measurement_theta_min 2.7
_cell_volume 6448.6(19)
_computing_cell_refinement 'CrystalClear-SM Expert 2.0 r7 (Rigaku, 2011)'
_computing_data_collection 'CrystalClear-SM Expert 2.0 r7 (Rigaku, 2011)'
_computing_data_reduction 'CrystalClear-SM Expert 2.0 r7 (Rigaku, 2011)'
_computing_structure_refinement 'SHELXL-97 (Sheldrick, 1997)'
_computing_structure_solution 'SHELXS-97 (Sheldrick, 1990)'
_diffrn_ambient_temperature 100(2)
_diffrn_detector 'CCD plate'
_diffrn_detector_type 'Rigaku HG Saturn724+ (2x2 bin mode)'
_diffrn_measured_fraction_theta_full 0.999
_diffrn_measured_fraction_theta_max 0.999
_diffrn_measurement_device 'Four-circle \k diffractometer'
_diffrn_measurement_device_type 'Rigaku AFC12 '
_diffrn_measurement_method 'Profile data from \w-scans'
_diffrn_radiation_collimation 'Confocal mirrors, HF VariMax '
_diffrn_radiation_monochromator graphite
_diffrn_radiation_source 'fine-focus sealed tube'
_diffrn_radiation_type MoK\a
_diffrn_radiation_wavelength 0.71073
_diffrn_reflns_av_R_equivalents 0.0931
_diffrn_reflns_av_sigmaI/netI 0.1017
_diffrn_reflns_limit_h_max 18
_diffrn_reflns_limit_h_min -18
_diffrn_reflns_limit_k_max 25
_diffrn_reflns_limit_k_min -34
_diffrn_reflns_limit_l_max 19
_diffrn_reflns_limit_l_min -19
_diffrn_reflns_number 38663
_diffrn_reflns_theta_full 26.00
_diffrn_reflns_theta_max 26.00
_diffrn_reflns_theta_min 2.39
_diffrn_source 'Rotating anode X-ray tube'
_diffrn_source_type 'Rigaku FR-E+ SuperBright'
_exptl_absorpt_coefficient_mu 0.325
_exptl_absorpt_correction_T_max 1.000
_exptl_absorpt_correction_T_min 0.720
_exptl_absorpt_correction_type multi-scan
_exptl_absorpt_process_details
;
Jacobson, R.A. (1998). REQAB. Private communication to the 
 Rigaku Corporation, Tokyo, Japan. 
;
_exptl_crystal_colour colourless
_exptl_crystal_density_diffrn 1.616
_exptl_crystal_density_method 'not measured'
_exptl_crystal_description fragment
_exptl_crystal_F_000 3144
_exptl_crystal_size_max 0.03
_exptl_crystal_size_mid 0.02
_exptl_crystal_size_min 0.02
_refine_diff_density_max 0.833
_refine_diff_density_min -0.531
_refine_diff_density_rms 0.088
_refine_ls_abs_structure_details 'Flack H D (1983), Acta Cryst. A39, 876-881'
_refine_ls_abs_structure_Flack 0.89(17)
_refine_ls_extinction_method none
_refine_ls_goodness_of_fit_ref 1.104
_refine_ls_hydrogen_treatment constr
_refine_ls_matrix_type full
_refine_ls_number_parameters 859
_refine_ls_number_reflns 12559
_refine_ls_number_restraints 49
_refine_ls_restrained_S_all 1.102
_refine_ls_R_factor_all 0.1502
_refine_ls_R_factor_gt 0.1012
_refine_ls_shift/su_max 0.086
_refine_ls_shift/su_mean 0.004
_refine_ls_structure_factor_coef Fsqd
_refine_ls_weighting_details 'calc w=1/[\s^2^(Fo^2^)+(0.0713P)^2^+21.5304P] where P=(Fo^2^+2Fc^2^)/3'
_refine_ls_weighting_scheme calc
_refine_ls_wR_factor_gt 0.2096
_refine_ls_wR_factor_ref 0.2363
_reflns_number_gt 8127
_reflns_number_total 12559
_reflns_threshold_expression >2\s(I)
_cod_data_source_file c5cc03184b2.cif
_cod_data_source_block 605b
_cod_depositor_comments
;
The following automatic conversions were performed:

'_exptl_absorpt_correction_type' value 'multi_scan' changed to
'multi-scan' according to the built-in table from CIF Core dictionary
named 'cif_core.dic' version 2.4.1 from 2010-06-29.

Automatic conversion script
Id: cif_fix_values 3392 2015-05-12 13:50:21Z andrius 
;
_cod_original_cell_volume 6449.1(19)
_cod_original_sg_symbol_H-M Pna21
_cod_database_code 7117232

loop_
_symmetry_equiv_pos_as_xyz
'x, y, z'
'-x, -y, z+1/2'
'x+1/2, -y+1/2, z'
'-x+1/2, y+1/2, z+1/2'

loop_
_atom_site_label
_atom_site_type_symbol
_atom_site_fract_x
_atom_site_fract_y
_atom_site_fract_z
_atom_site_U_iso_or_equiv
_atom_site_adp_type
_atom_site_occupancy
_atom_site_symmetry_multiplicity
_atom_site_calc_flag
_atom_site_refinement_flags
_atom_site_disorder_assembly
_atom_site_disorder_group
Li1 Li 0.4226(3) 0.62715(19) 0.7968(5) 0.051(2) Uani 1 1 d . . .
P3 P 0.26896(6) 0.64450(3) 0.72347(8) 0.0473(3) Uani 1 1 d . . .
P4 P 0.34670(6) 0.70391(3) 0.88679(9) 0.0600(4) Uani 1 1 d . . .
P1 P 0.47018(6) 0.55956(3) 0.68666(7) 0.0403(2) Uani 1 1 d U . .
P5 P 0.34951(5) 0.57181(3) 0.92360(6) 0.0372(2) Uani 1 1 d U . .
P2 P 0.51669(6) 0.67180(3) 0.67763(9) 0.0537(3) Uani 1 1 d . . .
P6 P 0.54531(5) 0.61817(3) 0.91379(7) 0.0414(3) Uani 1 1 d . . .
C1 C 0.4900(3) 0.73563(14) 0.6571(3) 0.0726(16) Uani 1 1 d . . .
H1A H 0.4273 0.7386 0.6415 0.109 Uiso 1 1 calc R . .
H1B H 0.5268 0.7477 0.6094 0.109 Uiso 1 1 calc R . .
H1C H 0.5018 0.7545 0.7096 0.109 Uiso 1 1 calc R . .
C2 C 0.6368(2) 0.67684(16) 0.6592(4) 0.0770(17) Uani 1 1 d . . .
H2A H 0.6476 0.6919 0.6026 0.115 Uiso 1 1 calc R . .
H2B H 0.6635 0.6446 0.6601 0.115 Uiso 1 1 calc R . .
H2C H 0.6633 0.6967 0.7049 0.115 Uiso 1 1 calc R . .
C3 C 0.4779(2) 0.64110(13) 0.5786(3) 0.0534(12) Uani 1 1 d . . .
C4 C 0.4651(3) 0.66474(14) 0.4980(3) 0.0598(12) Uani 1 1 d . . .
H4A H 0.4824 0.6975 0.4928 0.072 Uiso 1 1 calc R . .
C5 C 0.4293(3) 0.64264(19) 0.4287(3) 0.0794(16) Uani 1 1 d . . .
H5A H 0.4179 0.6603 0.3771 0.095 Uiso 1 1 calc R . .
C6 C 0.4091(3) 0.59411(16) 0.4331(3) 0.0603(12) Uani 1 1 d U . .
H6A H 0.3862 0.5778 0.3838 0.072 Uiso 1 1 calc R . .
C7 C 0.4227(2) 0.56982(15) 0.5093(2) 0.0513(11) Uani 1 1 d . . .
H7A H 0.4072 0.5367 0.5123 0.062 Uiso 1 1 calc R . .
C8 C 0.4575(2) 0.59134(13) 0.5810(3) 0.0507(7) Uani 1 1 d U . .
C9 C 0.4208(3) 0.49987(12) 0.6634(3) 0.0531(12) Uani 1 1 d . . .
H9A H 0.4157 0.4815 0.7174 0.080 Uiso 1 1 calc R . .
H9B H 0.4587 0.4823 0.6225 0.080 Uiso 1 1 calc R . .
H9C H 0.3619 0.5042 0.6378 0.080 Uiso 1 1 calc R . .
C10 C 0.5874(2) 0.54123(13) 0.6853(3) 0.0525(11) Uani 1 1 d . . .
H10A H 0.6247 0.5689 0.7004 0.079 Uiso 1 1 calc R . .
H10B H 0.6031 0.5297 0.6271 0.079 Uiso 1 1 calc R . .
H10C H 0.5968 0.5153 0.7275 0.079 Uiso 1 1 calc R . .
C11 C 0.2381(3) 0.68763(15) 0.6356(3) 0.0729(16) Uani 1 1 d . . .
H11A H 0.1734 0.6890 0.6304 0.109 Uiso 1 1 calc R . .
H11B H 0.2637 0.6768 0.5805 0.109 Uiso 1 1 calc R . .
H11C H 0.2609 0.7197 0.6499 0.109 Uiso 1 1 calc R . .
C12 C 0.2200(2) 0.58919(13) 0.6804(3) 0.0557(12) Uani 1 1 d . . .
H12A H 0.1609 0.5962 0.6573 0.084 Uiso 1 1 calc R . .
H12B H 0.2152 0.5652 0.7269 0.084 Uiso 1 1 calc R . .
H12C H 0.2576 0.5765 0.6338 0.084 Uiso 1 1 calc R . .
C13 C 0.1949(2) 0.66189(11) 0.8127(3) 0.0475(11) Uani 1 1 d . . .
C14 C 0.1045(2) 0.64825(12) 0.8143(2) 0.0430(7) Uani 1 1 d U . .
H14A H 0.0803 0.6314 0.7661 0.052 Uiso 1 1 calc R . .
C15 C 0.0512(2) 0.65870(12) 0.8835(3) 0.0504(7) Uani 1 1 d U . .
H15A H -0.0091 0.6488 0.8836 0.060 Uiso 1 1 calc R . .
C16 C 0.0844(3) 0.68296(13) 0.9511(3) 0.0598(14) Uani 1 1 d . . .
H16A H 0.0470 0.6903 0.9989 0.072 Uiso 1 1 calc R . .
C17 C 0.1719(2) 0.69762(12) 0.9530(3) 0.0565(13) Uani 1 1 d . . .
H17A H 0.1940 0.7151 1.0014 0.068 Uiso 1 1 calc R . .
C18 C 0.2269(2) 0.68668(11) 0.8843(3) 0.0529(12) Uani 1 1 d . . .
C19 C 0.3419(2) 0.76479(13) 0.8333(4) 0.0711(16) Uani 1 1 d . . .
H19A H 0.4022 0.7758 0.8205 0.107 Uiso 1 1 calc R . .
H19B H 0.3130 0.7878 0.8724 0.107 Uiso 1 1 calc R . .
H19C H 0.3081 0.7624 0.7792 0.107 Uiso 1 1 calc R . .
C20 C 0.3650(3) 0.72023(15) 0.9991(4) 0.0809(16) Uani 1 1 d . . .
H20A H 0.3480 0.6932 1.0366 0.121 Uiso 1 1 calc R . .
H20B H 0.3291 0.7486 1.0135 0.121 Uiso 1 1 calc R . .
H20C H 0.4278 0.7277 1.0079 0.121 Uiso 1 1 calc R . .
C21 C 0.2350(2) 0.56108(13) 0.9575(3) 0.0475(11) Uani 1 1 d . . .
H21A H 0.2073 0.5918 0.9736 0.071 Uiso 1 1 calc R . .
H21B H 0.2344 0.5392 1.0075 0.071 Uiso 1 1 calc R . .
H21C H 0.2019 0.5465 0.9094 0.071 Uiso 1 1 calc R . .
C22 C 0.3872(2) 0.50836(12) 0.9144(2) 0.0424(10) Uani 1 1 d . . .
H22A H 0.3513 0.4916 0.8709 0.064 Uiso 1 1 calc R . .
H22B H 0.3807 0.4923 0.9706 0.064 Uiso 1 1 calc R . .
H22C H 0.4496 0.5077 0.8967 0.064 Uiso 1 1 calc R . .
C23 C 0.4049(2) 0.59087(11) 1.0256(2) 0.0369(6) Uani 1 1 d U . .
C24 C 0.3629(2) 0.58822(14) 1.1035(3) 0.0483(7) Uani 1 1 d U . .
H24A H 0.3047 0.5752 1.1065 0.058 Uiso 1 1 calc R . .
C25 C 0.4041(2) 0.60432(13) 1.1793(3) 0.0541(8) Uani 1 1 d U . .
H25A H 0.3746 0.6020 1.2336 0.065 Uiso 1 1 calc R . .
C26 C 0.4887(3) 0.62382(13) 1.1744(3) 0.0549(8) Uani 1 1 d U . .
H26A H 0.5171 0.6347 1.2258 0.066 Uiso 1 1 calc R . .
C27 C 0.5311(2) 0.62749(12) 1.0971(3) 0.0487(8) Uani 1 1 d U . .
H27A H 0.5887 0.6413 1.0950 0.058 Uiso 1 1 calc R . .
C28 C 0.4921(2) 0.61161(11) 1.0216(3) 0.0413(10) Uani 1 1 d . . .
C29 C 0.6125(3) 0.67341(14) 0.9285(3) 0.0675(13) Uani 1 1 d . . .
H29A H 0.6427 0.6813 0.8739 0.101 Uiso 1 1 calc R . .
H29B H 0.6567 0.6680 0.9741 0.101 Uiso 1 1 calc R . .
H29C H 0.5738 0.7002 0.9452 0.101 Uiso 1 1 calc R . .
C30 C 0.6319(2) 0.57176(15) 0.9194(3) 0.0637(13) Uani 1 1 d . . .
H30A H 0.6595 0.5723 0.9769 0.096 Uiso 1 1 calc R . .
H30B H 0.6770 0.5782 0.8750 0.096 Uiso 1 1 calc R . .
H30C H 0.6055 0.5400 0.9091 0.096 Uiso 1 1 calc R . .
Al1 Al 1.00414(6) 0.38449(3) 0.82562(9) 0.0410(2) Uani 1 1 d U . .
O1 O 0.95716(15) 0.32964(8) 0.7997(2) 0.0555(8) Uani 1 1 d U . .
O2 O 0.92534(13) 0.42834(8) 0.81166(17) 0.0429(7) Uani 1 1 d . . .
O3 O 1.03933(16) 0.38639(8) 0.93172(19) 0.0558(5) Uani 1 1 d U . .
O4 O 1.09639(14) 0.39298(8) 0.76087(18) 0.0492(8) Uani 1 1 d . . .
F1 F 0.85522(17) 0.21629(8) 0.7749(3) 0.1324(13) Uani 1 1 d . . .
F2 F 0.99122(16) 0.23787(8) 0.7879(2) 0.1153(9) Uani 1 1 d U . .
F3 F 0.92029(19) 0.25627(9) 0.6693(2) 0.1087(7) Uani 1 1 d U . .
F4 F 0.85231(16) 0.33408(10) 0.9368(2) 0.0928(7) Uani 1 1 d U . .
F5 F 0.76898(16) 0.27556(10) 0.8934(2) 0.1148(10) Uani 1 1 d U . .
F6 F 0.90345(17) 0.26139(9) 0.9350(2) 0.1153(10) Uani 1 1 d . . .
F7 F 0.74883(15) 0.29045(8) 0.7187(2) 0.1044(10) Uani 1 1 d . . .
F8 F 0.76884(13) 0.35792(8) 0.78785(19) 0.0725(6) Uani 1 1 d U . .
F9 F 0.84059(15) 0.34301(8) 0.67247(18) 0.0735(6) Uani 1 1 d U . .
F10 F 0.80729(15) 0.53486(7) 0.7645(2) 0.0832(10) Uani 1 1 d . . .
F11 F 0.83961(17) 0.47297(9) 0.68611(19) 0.0813(9) Uani 1 1 d . . .
F12 F 0.74795(14) 0.46540(9) 0.7866(2) 0.0825(9) Uani 1 1 d U . .
F13 F 1.04957(13) 0.49320(8) 0.8489(2) 0.0822(9) Uani 1 1 d . . .
F14 F 0.95841(17) 0.55276(8) 0.8572(3) 0.1072(12) Uani 1 1 d . . .
F15 F 0.99044(18) 0.51897(10) 0.7333(3) 0.1178(8) Uani 1 1 d U . .
F16 F 0.81152(17) 0.51505(11) 0.9376(2) 0.1104(11) Uani 1 1 d . . .
F17 F 0.81517(18) 0.43696(12) 0.9418(2) 0.1007(11) Uani 1 1 d . . .
F18 F 0.9299(2) 0.47893(12) 0.97901(19) 0.1219(8) Uani 1 1 d U . .
F19 F 1.1125(2) 0.37262(15) 1.1500(2) 0.1340(15) Uani 1 1 d . . .
F20 F 1.0020(3) 0.41259(11) 1.0979(3) 0.1311(10) Uani 1 1 d U . .
F21 F 0.99987(18) 0.33907(11) 1.0905(2) 0.1045(9) Uani 1 1 d U . .
F22 F 1.2120(2) 0.33570(15) 0.9207(3) 0.1465(10) Uani 1 1 d U . .
F23 F 1.18751(19) 0.30938(10) 1.0440(2) 0.1110(11) Uani 1 1 d . . .
F24 F 1.08920(19) 0.29597(9) 0.9561(3) 0.1547(10) Uani 1 1 d U . .
F25 F 1.1358(3) 0.45820(12) 1.0366(3) 0.1304(9) Uani 1 1 d U . .
F26 F 1.19447(16) 0.43312(11) 0.9245(2) 0.1060(7) Uani 1 1 d U . .
F27 F 1.24330(17) 0.40473(10) 1.0434(2) 0.0898(7) Uani 1 1 d U . .
F28 F 1.28366(16) 0.38637(14) 0.7372(2) 0.1177(7) Uani 1 1 d U . .
F29 F 1.25991(18) 0.42353(13) 0.6128(2) 0.1368(10) Uani 1 1 d U . .
F30 F 1.21675(15) 0.45614(9) 0.73327(17) 0.0728(6) Uani 1 1 d U . .
F31 F 1.1032(2) 0.39530(13) 0.5344(2) 0.1167(10) Uani 1 1 d U . .
F32 F 1.0873(3) 0.45915(13) 0.6182(3) 0.1429(15) Uani 1 1 d U . .
F33 F 0.99428(17) 0.39772(11) 0.6229(2) 0.0898(11) Uani 1 1 d . . .
F34 F 1.07861(18) 0.31328(10) 0.6333(2) 0.1214(8) Uani 1 1 d U . .
F35 F 1.17595(18) 0.30925(9) 0.7377(3) 0.1174(12) Uani 1 1 d . . .
F36 F 1.21837(19) 0.32696(12) 0.6103(2) 0.1331(12) Uani 1 1 d . . .
C31 C 0.8854(2) 0.30121(12) 0.7973(3) 0.0599(3) Uani 1 1 d U . .
C32 C 0.9124(3) 0.25235(14) 0.7585(4) 0.0891(3) Uani 1 1 d U . .
C33 C 0.8537(3) 0.29297(16) 0.8921(3) 0.0813(3) Uani 1 1 d U . .
C34 C 0.8091(2) 0.32288(13) 0.7449(3) 0.0635(4) Uani 1 1 d U . .
C35 C 0.8993(2) 0.47456(12) 0.8299(3) 0.0530(6) Uani 1 1 d U . .
C36 C 0.8610(3) 0.47579(17) 0.9223(3) 0.0798(9) Uani 1 1 d U . .
C37 C 0.8244(2) 0.48797(14) 0.7646(3) 0.0652(7) Uani 1 1 d U . .
C38 C 0.9749(2) 0.50962(13) 0.8242(4) 0.0829(9) Uani 1 1 d U . .
C39 C 1.1032(2) 0.37653(14) 0.9914(3) 0.0649(3) Uani 1 1 d U . .
C40 C 1.0543(4) 0.37627(16) 1.0850(3) 0.0826(4) Uani 1 1 d U . .
C41 C 1.1736(3) 0.41544(16) 0.9961(4) 0.0809(3) Uani 1 1 d U . .
C42 C 1.1443(3) 0.32551(16) 0.9787(3) 0.0755(5) Uani 1 1 d U . .
C43 C 1.1347(3) 0.38784(15) 0.6853(3) 0.0601(3) Uani 1 1 d U . .
C44 C 1.1548(3) 0.33129(16) 0.6712(4) 0.0880(9) Uani 1 1 d U . .
C45 C 1.2274(3) 0.41463(17) 0.6930(3) 0.0786(3) Uani 1 1 d U . .
C46 C 1.0771(3) 0.4072(2) 0.6157(4) 0.0911(5) Uani 1 1 d U . .

loop_
_atom_site_aniso_label
_atom_site_aniso_U_11
_atom_site_aniso_U_22
_atom_site_aniso_U_33
_atom_site_aniso_U_23
_atom_site_aniso_U_13
_atom_site_aniso_U_12
Li1 0.025(3) 0.029(3) 0.100(5) -0.006(3) -0.008(3) 0.002(2)
P3 0.0259(4) 0.0400(4) 0.0759(7) 0.0118(5) -0.0027(5) 0.0021(4)
P4 0.0253(4) 0.0331(4) 0.1217(9) -0.0182(6) -0.0016(6) 0.0023(4)
P1 0.0329(4) 0.0314(4) 0.0567(4) 0.0063(3) -0.0023(4) 0.0002(4)
P5 0.0278(4) 0.0324(4) 0.0513(4) -0.0026(4) -0.0033(4) -0.0029(3)
P2 0.0290(4) 0.0379(4) 0.0940(8) 0.0174(5) 0.0058(5) -0.0057(4)
P6 0.0193(3) 0.0372(4) 0.0676(6) -0.0061(5) -0.0024(4) -0.0013(3)
C1 0.067(3) 0.044(2) 0.106(4) 0.022(2) 0.010(3) 0.006(2)
C2 0.035(2) 0.062(2) 0.134(4) -0.001(3) 0.003(3) -0.0127(19)
C3 0.0383(18) 0.0478(19) 0.074(3) 0.0287(19) 0.011(2) -0.0040(16)
C4 0.053(2) 0.061(2) 0.066(2) 0.0415(19) 0.016(2) 0.0016(19)
C5 0.059(2) 0.095(3) 0.084(3) 0.031(3) -0.019(3) -0.006(2)
C6 0.069(2) 0.080(2) 0.0322(19) 0.0075(19) -0.0077(18) -0.008(2)
C7 0.047(2) 0.067(2) 0.040(2) 0.0224(19) 0.0005(18) -0.0053(19)
C8 0.0322(17) 0.0483(14) 0.0715(6) 0.0234(6) -0.0088(16) -0.0046(16)
C9 0.057(2) 0.0339(17) 0.069(3) 0.0153(19) -0.013(2) -0.0084(17)
C10 0.0285(16) 0.055(2) 0.074(3) 0.013(2) -0.0127(19) 0.0102(16)
C11 0.039(2) 0.061(2) 0.119(4) 0.030(2) -0.011(2) 0.0058(19)
C12 0.0314(17) 0.052(2) 0.083(3) 0.003(2) -0.013(2) -0.0016(16)
C13 0.0352(17) 0.0261(15) 0.081(3) 0.0101(18) -0.0008(19) 0.0042(14)
C14 0.0375(10) 0.0408(17) 0.0506(7) 0.0136(11) -0.0097(5) -0.0035(12)
C15 0.0287(12) 0.0381(17) 0.0842(10) 0.0112(14) 0.0063(7) 0.0028(13)
C16 0.048(2) 0.0371(18) 0.094(3) -0.011(2) 0.014(2) 0.0048(17)
C17 0.043(2) 0.0265(16) 0.100(3) -0.009(2) 0.010(2) -0.0075(15)
C18 0.0205(15) 0.0295(15) 0.109(3) -0.0213(19) 0.008(2) 0.0069(13)
C19 0.0330(18) 0.0336(18) 0.147(4) -0.004(2) 0.017(3) 0.0003(15)
C20 0.040(2) 0.060(2) 0.143(4) -0.047(3) -0.003(3) 0.0020(19)
C21 0.0284(16) 0.0457(19) 0.069(2) -0.0061(19) -0.0069(18) -0.0103(15)
C22 0.060(2) 0.0503(19) 0.0164(16) -0.0161(15) -0.0093(17) 0.0075(17)
C23 0.0258(11) 0.0309(14) 0.0540(4) -0.0122(8) -0.0028(4) 0.0067(11)
C24 0.0199(11) 0.062(2) 0.0630(5) -0.0129(8) 0.0042(4) 0.0074(12)
C25 0.0382(15) 0.0541(18) 0.0702(8) -0.0293(10) 0.0045(8) 0.0094(13)
C26 0.0564(15) 0.0434(19) 0.0649(6) -0.0115(18) -0.0019(6) 0.0070(17)
C27 0.0447(15) 0.0361(17) 0.0652(7) -0.0190(16) -0.0046(7) -0.0025(16)
C28 0.0247(15) 0.0285(15) 0.071(2) -0.0201(16) 0.0021(17) 0.0073(13)
C29 0.060(2) 0.066(2) 0.076(3) -0.028(2) 0.021(2) -0.0359(19)
C30 0.0326(17) 0.066(2) 0.093(3) -0.007(2) -0.004(2) 0.0253(16)
Al1 0.0200(4) 0.0217(4) 0.0814(4) 0.0022(5) -0.0035(4) -0.0006(4)
O1 0.0282(6) 0.0276(9) 0.111(2) 0.0037(14) -0.0107(14) -0.0041(4)
O2 0.0220(10) 0.0317(11) 0.0749(16) 0.0007(12) -0.0003(12) -0.0002(9)
O3 0.0414(7) 0.0357(12) 0.0903(5) 0.0043(11) -0.0197(4) -0.0070(9)
O4 0.0295(11) 0.0391(12) 0.0789(17) -0.0201(12) 0.0027(13) 0.0029(10)
F1 0.0772(14) 0.0313(11) 0.289(4) 0.0315(18) -0.0901(19) -0.0235(11)
F2 0.0722(5) 0.0265(10) 0.247(3) -0.0218(13) -0.0760(8) 0.0033(7)
F3 0.0855(17) 0.0598(14) 0.1808(4) -0.0384(15) -0.0496(16) 0.0041(14)
F4 0.0532(13) 0.0841(6) 0.1412(14) 0.0393(5) 0.0039(16) -0.0145(13)
F5 0.0602(5) 0.0975(14) 0.187(3) 0.0819(17) -0.0377(17) -0.0458(6)
F6 0.0769(15) 0.0814(15) 0.188(2) 0.0743(16) -0.0748(16) -0.0291(13)
F7 0.0637(12) 0.0519(12) 0.197(3) 0.0296(16) -0.0741(15) -0.0257(11)
F8 0.0341(9) 0.0542(7) 0.1293(14) 0.0138(6) -0.0187(9) 0.0009(6)
F9 0.0600(12) 0.0579(12) 0.1026(6) 0.0133(6) -0.0324(7) -0.0014(9)
F10 0.0557(13) 0.0367(11) 0.157(2) 0.0186(14) -0.0204(16) 0.0115(10)
F11 0.0727(14) 0.0706(14) 0.1005(19) 0.0162(15) -0.0141(16) 0.0170(13)
F12 0.0367(5) 0.0617(12) 0.149(2) 0.0100(13) -0.0053(9) 0.0019(6)
F13 0.0362(10) 0.0379(11) 0.172(3) -0.0060(14) -0.0363(14) -0.0059(9)
F14 0.0700(15) 0.0302(11) 0.221(3) -0.0217(16) -0.033(2) 0.0083(11)
F15 0.0619(15) 0.0821(17) 0.2094(5) 0.0584(11) -0.0057(13) -0.0080(14)
F16 0.0619(14) 0.1067(18) 0.163(3) -0.0601(18) -0.0021(17) 0.0429(13)
F17 0.0709(15) 0.127(2) 0.105(2) 0.0203(19) 0.0379(15) 0.0122(17)
F18 0.1298(7) 0.149(2) 0.0867(10) -0.0640(15) -0.0305(5) 0.0863(16)
F19 0.119(2) 0.190(3) 0.093(2) 0.036(2) -0.026(2) -0.062(2)
F20 0.1809(11) 0.0697(7) 0.143(3) 0.0055(15) 0.054(2) 0.0112(6)
F21 0.0690(9) 0.0969(7) 0.148(3) 0.0109(19) 0.0283(18) -0.0137(5)
F22 0.0825(7) 0.166(3) 0.1914(11) -0.0287(16) 0.0397(6) 0.0503(13)
F23 0.0959(16) 0.0602(15) 0.177(3) 0.0264(16) -0.0873(16) -0.0145(14)
F24 0.1233(8) 0.0535(8) 0.287(3) -0.0631(11) -0.1463(11) 0.0331(6)
F25 0.144(2) 0.0764(7) 0.171(2) -0.0129(7) -0.0198(14) -0.0326(8)
F26 0.0737(13) 0.1361(16) 0.1082(6) 0.0330(7) -0.0317(9) -0.0717(12)
F27 0.0630(6) 0.0872(17) 0.1190(13) 0.0091(13) -0.0388(5) -0.0298(10)
F28 0.0359(8) 0.1659(13) 0.1514(16) -0.0336(8) -0.0182(8) 0.0034(7)
F29 0.0888(14) 0.197(3) 0.1245(5) -0.0824(12) 0.0650(7) -0.0814(16)
F30 0.0619(13) 0.0656(5) 0.0909(13) -0.0180(5) 0.0215(13) -0.0227(10)
F31 0.114(2) 0.145(3) 0.0914(5) -0.0178(10) -0.0110(8) -0.0542(17)
F32 0.177(3) 0.1043(4) 0.147(3) 0.051(2) -0.008(3) 0.0235(17)
F33 0.0556(14) 0.107(2) 0.107(2) -0.0039(18) -0.0222(15) 0.0041(15)
F34 0.0555(6) 0.1088(16) 0.200(2) -0.0934(13) 0.0069(7) -0.0295(8)
F35 0.0766(16) 0.0670(14) 0.209(3) -0.0530(18) -0.039(2) 0.0410(12)
F36 0.0598(16) 0.160(2) 0.179(3) -0.1135(19) 0.0178(18) 0.0016(18)
C31 0.0428(5) 0.0306(5) 0.1064(5) 0.0048(5) -0.0392(4) -0.0136(4)
C32 0.0478(7) 0.0267(6) 0.1927(5) 0.0051(7) -0.0250(9) 0.0022(8)
C33 0.0482(5) 0.0753(7) 0.1204(5) 0.0517(6) -0.0401(8) -0.0257(7)
C34 0.0347(8) 0.0388(9) 0.1169(7) 0.0131(5) -0.0304(5) -0.0089(6)
C35 0.0277(7) 0.0344(17) 0.0969(5) -0.0062(12) 0.0028(4) 0.0027(10)
C36 0.0777(9) 0.073(3) 0.0882(5) -0.012(3) 0.0011(4) 0.032(2)
C37 0.0368(6) 0.0447(16) 0.1141(13) 0.0132(14) -0.0001(6) 0.0136(6)
C38 0.037(2) 0.0270(18) 0.1851(6) -0.0060(14) -0.0143(16) -0.0034(15)
C39 0.0309(6) 0.0527(4) 0.1111(5) 0.0338(12) -0.0161(4) -0.0069(3)
C40 0.1302(9) 0.0457(7) 0.0721(6) -0.0030(16) -0.0284(6) -0.0116(4)
C41 0.0781(6) 0.0594(7) 0.1052(6) 0.0280(6) -0.0380(5) -0.0313(4)
C42 0.0519(8) 0.0629(5) 0.1116(14) 0.0101(11) -0.0416(6) 0.0054(5)
C43 0.0502(5) 0.0596(4) 0.0706(8) -0.0251(8) 0.0053(6) -0.0084(4)
C44 0.0487(8) 0.0815(5) 0.134(3) -0.0774(13) -0.0088(9) 0.0143(8)
C45 0.0689(6) 0.0819(6) 0.0850(6) -0.0368(5) -0.0067(6) -0.0284(5)
C46 0.0567(14) 0.1117(5) 0.1048(6) 0.0025(8) -0.0019(6) 0.0065(12)

loop_
_atom_type_symbol
_atom_type_description
_atom_type_scat_dispersion_real
_atom_type_scat_dispersion_imag
_atom_type_scat_source
C C 0.0033 0.0016 'International Tables Vol C Tables 4.2.6.8 and 6.1.1.4'
H H 0.0000 0.0000 'International Tables Vol C Tables 4.2.6.8 and 6.1.1.4'
O O 0.0106 0.0060 'International Tables Vol C Tables 4.2.6.8 and 6.1.1.4'
F F 0.0171 0.0103 'International Tables Vol C Tables 4.2.6.8 and 6.1.1.4'
Al Al 0.0645 0.0514 'International Tables Vol C Tables 4.2.6.8 and 6.1.1.4'
P P 0.1023 0.0942 'International Tables Vol C Tables 4.2.6.8 and 6.1.1.4'
Li Li -0.0003 0.0001 'International Tables Vol C Tables 4.2.6.8 and 6.1.1.4'

loop_
_geom_angle_atom_site_label_1
_geom_angle_atom_site_label_2
_geom_angle_atom_site_label_3
_geom_angle
_geom_angle_site_symmetry_1
_geom_angle_site_symmetry_3
P6 Li1 P3 161.3(3) . .
P6 Li1 P1 100.63(18) . .
P3 Li1 P1 95.4(2) . .
P6 Li1 P2 98.29(18) . .
P3 Li1 P2 95.2(2) . .
P1 Li1 P2 74.8(2) . .
P6 Li1 P5 74.7(2) . .
P3 Li1 P5 93.13(17) . .
P1 Li1 P5 99.91(18) . .
P2 Li1 P5 170.5(2) . .
P6 Li1 P4 91.2(2) . .
P3 Li1 P4 73.20(14) . .
P1 Li1 P4 168.0(3) . .
P2 Li1 P4 102.09(18) . .
P5 Li1 P4 84.7(2) . .
C12 P3 C13 104.26(17) . .
C12 P3 C11 100.0(2) . .
C13 P3 C11 102.86(18) . .
C12 P3 Li1 111.10(17) . .
C13 P3 Li1 105.3(2) . .
C11 P3 Li1 130.59(19) . .
C20 P4 C18 103.4(2) . .
C20 P4 C19 101.5(2) . .
C18 P4 C19 100.57(17) . .
C20 P4 Li1 127.2(2) . .
C18 P4 Li1 101.04(16) . .
C19 P4 Li1 118.9(2) . .
C10 P1 C9 97.90(17) . .
C10 P1 C8 102.69(18) . .
C9 P1 C8 102.28(18) . .
C10 P1 Li1 117.87(18) . .
C9 P1 Li1 130.77(18) . .
C8 P1 Li1 101.4(2) . .
C21 P5 C22 99.06(17) . .
C21 P5 C23 103.32(17) . .
C22 P5 C23 101.36(15) . .
C21 P5 Li1 132.84(17) . .
C22 P5 Li1 110.86(17) . .
C23 P5 Li1 105.35(18) . .
C2 P2 C1 96.6(2) . .
C2 P2 C3 102.7(2) . .
C1 P2 C3 103.5(2) . .
C2 P2 Li1 132.5(2) . .
C1 P2 Li1 117.0(2) . .
C3 P2 Li1 100.88(19) . .
C30 P6 C29 100.62(18) . .
C30 P6 C28 101.39(18) . .
C29 P6 C28 102.05(18) . .
C30 P6 Li1 127.4(2) . .
C29 P6 Li1 113.37(19) . .
C28 P6 Li1 108.81(19) . .
P2 C1 H1A 109.5 . .
P2 C1 H1B 109.5 . .
H1A C1 H1B 109.5 . .
P2 C1 H1C 109.5 . .
H1A C1 H1C 109.5 . .
H1B C1 H1C 109.5 . .
P2 C2 H2A 109.5 . .
P2 C2 H2B 109.5 . .
H2A C2 H2B 109.5 . .
P2 C2 H2C 109.5 . .
H2A C2 H2C 109.5 . .
H2B C2 H2C 109.5 . .
C8 C3 C4 116.5(4) . .
C8 C3 P2 119.8(3) . .
C4 C3 P2 123.7(3) . .
C5 C4 C3 122.6(4) . .
C5 C4 H4A 118.7 . .
C3 C4 H4A 118.7 . .
C4 C5 C6 119.6(4) . .
C4 C5 H5A 120.2 . .
C6 C5 H5A 120.2 . .
C7 C6 C5 119.2(4) . .
C7 C6 H6A 120.4 . .
C5 C6 H6A 120.4 . .
C8 C7 C6 122.6(4) . .
C8 C7 H7A 118.7 . .
C6 C7 H7A 118.7 . .
C7 C8 C3 119.3(4) . .
C7 C8 P1 122.8(3) . .
C3 C8 P1 117.6(3) . .
P1 C9 H9A 109.5 . .
P1 C9 H9B 109.5 . .
H9A C9 H9B 109.5 . .
P1 C9 H9C 109.5 . .
H9A C9 H9C 109.5 . .
H9B C9 H9C 109.5 . .
P1 C10 H10A 109.5 . .
P1 C10 H10B 109.5 . .
H10A C10 H10B 109.5 . .
P1 C10 H10C 109.5 . .
H10A C10 H10C 109.5 . .
H10B C10 H10C 109.5 . .
P3 C11 H11A 109.5 . .
P3 C11 H11B 109.5 . .
H11A C11 H11B 109.5 . .
P3 C11 H11C 109.5 . .
H11A C11 H11C 109.5 . .
H11B C11 H11C 109.5 . .
P3 C12 H12A 109.5 . .
P3 C12 H12B 109.5 . .
H12A C12 H12B 109.5 . .
P3 C12 H12C 109.5 . .
H12A C12 H12C 109.5 . .
H12B C12 H12C 109.5 . .
C18 C13 C14 117.0(3) . .
C18 C13 P3 120.9(3) . .
C14 C13 P3 122.0(3) . .
C15 C14 C13 121.6(4) . .
C15 C14 H14A 119.2 . .
C13 C14 H14A 119.2 . .
C16 C15 C14 119.5(3) . .
C16 C15 H15A 120.2 . .
C14 C15 H15A 120.2 . .
C15 C16 C17 121.6(4) . .
C15 C16 H16A 119.2 . .
C17 C16 H16A 119.2 . .
C18 C17 C16 119.6(4) . .
C18 C17 H17A 120.2 . .
C16 C17 H17A 120.2 . .
C17 C18 C13 120.6(3) . .
C17 C18 P4 120.7(3) . .
C13 C18 P4 118.7(3) . .
P4 C19 H19A 109.5 . .
P4 C19 H19B 109.5 . .
H19A C19 H19B 109.5 . .
P4 C19 H19C 109.5 . .
H19A C19 H19C 109.5 . .
H19B C19 H19C 109.5 . .
P4 C20 H20A 109.5 . .
P4 C20 H20B 109.5 . .
H20A C20 H20B 109.5 . .
P4 C20 H20C 109.5 . .
H20A C20 H20C 109.5 . .
H20B C20 H20C 109.5 . .
P5 C21 H21A 109.5 . .
P5 C21 H21B 109.5 . .
H21A C21 H21B 109.5 . .
P5 C21 H21C 109.5 . .
H21A C21 H21C 109.5 . .
H21B C21 H21C 109.5 . .
P5 C22 H22A 109.5 . .
P5 C22 H22B 109.5 . .
H22A C22 H22B 109.5 . .
P5 C22 H22C 109.5 . .
H22A C22 H22C 109.5 . .
H22B C22 H22C 109.5 . .
C24 C23 C28 119.1(3) . .
C24 C23 P5 121.4(3) . .
C28 C23 P5 119.4(3) . .
C23 C24 C25 120.9(3) . .
C23 C24 H24A 119.6 . .
C25 C24 H24A 119.6 . .
C26 C25 C24 119.3(4) . .
C26 C25 H25A 120.3 . .
C24 C25 H25A 120.3 . .
C27 C26 C25 120.7(4) . .
C27 C26 H26A 119.7 . .
C25 C26 H26A 119.7 . .
C26 C27 C28 121.1(4) . .
C26 C27 H27A 119.4 . .
C28 C27 H27A 119.4 . .
C27 C28 C23 119.0(3) . .
C27 C28 P6 122.7(3) . .
C23 C28 P6 118.3(3) . .
P6 C29 H29A 109.5 . .
P6 C29 H29B 109.5 . .
H29A C29 H29B 109.5 . .
P6 C29 H29C 109.5 . .
H29A C29 H29C 109.5 . .
H29B C29 H29C 109.5 . .
P6 C30 H30A 109.5 . .
P6 C30 H30B 109.5 . .
H30A C30 H30B 109.5 . .
P6 C30 H30C 109.5 . .
H30A C30 H30C 109.5 . .
H30B C30 H30C 109.5 . .
O2 Al1 O3 108.16(13) . .
O2 Al1 O1 108.15(12) . .
O3 Al1 O1 111.96(14) . .
O2 Al1 O4 112.92(13) . .
O3 Al1 O4 107.18(13) . .
O1 Al1 O4 108.53(13) . .
C31 O1 Al1 149.0(2) . .
C35 O2 Al1 146.8(2) . .
C39 O3 Al1 148.8(3) . .
C43 O4 Al1 148.8(3) . .
O1 C31 C34 113.1(3) . .
O1 C31 C32 108.4(3) . .
C34 C31 C32 109.9(4) . .
O1 C31 C33 108.1(3) . .
C34 C31 C33 108.7(3) . .
C32 C31 C33 108.5(4) . .
F2 C32 F1 106.5(3) . .
F2 C32 F3 106.5(4) . .
F1 C32 F3 107.5(4) . .
F2 C32 C31 111.7(4) . .
F1 C32 C31 114.4(4) . .
F3 C32 C31 109.9(4) . .
F6 C33 F4 108.4(4) . .
F6 C33 F5 106.8(3) . .
F4 C33 F5 106.3(3) . .
F6 C33 C31 112.9(4) . .
F4 C33 C31 111.4(4) . .
F5 C33 C31 110.8(4) . .
F8 C34 F9 105.9(3) . .
F8 C34 F7 109.4(3) . .
F9 C34 F7 105.7(4) . .
F8 C34 C31 111.8(4) . .
F9 C34 C31 109.7(3) . .
F7 C34 C31 114.0(3) . .
O2 C35 C38 112.1(3) . .
O2 C35 C36 108.6(3) . .
C38 C35 C36 108.9(4) . .
O2 C35 C37 107.4(3) . .
C38 C35 C37 111.0(4) . .
C36 C35 C37 108.7(3) . .
F17 C36 F16 109.4(4) . .
F17 C36 F18 108.0(4) . .
F16 C36 F18 105.1(4) . .
F17 C36 C35 113.0(4) . .
F16 C36 C35 112.9(4) . .
F18 C36 C35 108.0(4) . .
F11 C37 F10 110.4(4) . .
F11 C37 F12 103.6(3) . .
F10 C37 F12 106.7(3) . .
F11 C37 C35 113.3(3) . .
F10 C37 C35 112.1(3) . .
F12 C37 C35 110.2(4) . .
F13 C38 F14 112.0(4) . .
F13 C38 F15 102.1(4) . .
F14 C38 F15 103.9(4) . .
F13 C38 C35 115.0(3) . .
F14 C38 C35 114.9(4) . .
F15 C38 C35 107.2(4) . .
O3 C39 C41 112.7(4) . .
O3 C39 C42 112.4(4) . .
C41 C39 C42 112.0(3) . .
O3 C39 C40 106.2(3) . .
C41 C39 C40 106.2(4) . .
C42 C39 C40 106.8(4) . .
F20 C40 F21 102.7(5) . .
F20 C40 F19 110.2(4) . .
F21 C40 F19 107.6(4) . .
F20 C40 C39 114.2(4) . .
F21 C40 C39 110.1(4) . .
F19 C40 C39 111.6(4) . .
F26 C41 F27 112.1(4) . .
F26 C41 F25 99.0(4) . .
F27 C41 F25 105.1(4) . .
F26 C41 C39 114.4(4) . .
F27 C41 C39 115.3(4) . .
F25 C41 C39 109.1(4) . .
F24 C42 F23 109.7(4) . .
F24 C42 F22 117.1(5) . .
F23 C42 F22 101.6(4) . .
F24 C42 C39 112.1(4) . .
F23 C42 C39 115.0(4) . .
F22 C42 C39 100.9(4) . .
O4 C43 C46 110.2(4) . .
O4 C43 C45 105.8(3) . .
C46 C43 C45 113.7(4) . .
O4 C43 C44 108.0(4) . .
C46 C43 C44 111.4(4) . .
C45 C43 C44 107.4(3) . .
F35 C44 F36 110.4(4) . .
F35 C44 F34 112.7(4) . .
F36 C44 F34 105.5(4) . .
F35 C44 C43 114.7(4) . .
F36 C44 C43 108.3(4) . .
F34 C44 C43 104.6(3) . .
F30 C45 F28 110.4(4) . .
F30 C45 F29 108.4(4) . .
F28 C45 F29 110.0(4) . .
F30 C45 C43 109.6(4) . .
F28 C45 C43 108.8(4) . .
F29 C45 C43 109.6(4) . .
F33 C46 F31 108.4(5) . .
F33 C46 F32 107.7(4) . .
F31 C46 F32 103.7(5) . .
F33 C46 C43 115.8(5) . .
F31 C46 C43 114.3(4) . .
F32 C46 C43 106.1(4) . .

loop_
_geom_bond_atom_site_label_1
_geom_bond_atom_site_label_2
_geom_bond_distance
_geom_bond_site_symmetry_2
Li1 P6 2.597(7) .
Li1 P3 2.623(6) .
Li1 P1 2.629(7) .
Li1 P2 2.631(7) .
Li1 P5 2.718(7) .
Li1 P4 2.787(6) .
P3 C12 1.828(4) .
P3 C13 1.836(4) .
P3 C11 1.865(5) .
P4 C20 1.809(5) .
P4 C18 1.870(3) .
P4 C19 1.880(4) .
P1 C10 1.841(3) .
P1 C9 1.851(4) .
P1 C8 1.860(4) .
P5 C21 1.830(3) .
P5 C22 1.855(3) .
P5 C23 1.857(4) .
P2 C2 1.841(4) .
P2 C1 1.843(4) .
P2 C3 1.843(4) .
P6 C30 1.837(4) .
P6 C29 1.852(4) .
P6 C28 1.854(4) .
C1 H1A 0.9800 .
C1 H1B 0.9800 .
C1 H1C 0.9800 .
C2 H2A 0.9800 .
C2 H2B 0.9800 .
C2 H2C 0.9800 .
C3 C8 1.415(5) .
C3 C4 1.416(6) .
C4 C5 1.344(6) .
C4 H4A 0.9500 .
C5 C6 1.382(7) .
C5 H5A 0.9500 .
C6 C7 1.370(5) .
C6 H6A 0.9500 .
C7 C8 1.361(6) .
C7 H7A 0.9500 .
C9 H9A 0.9800 .
C9 H9B 0.9800 .
C9 H9C 0.9800 .
C10 H10A 0.9800 .
C10 H10B 0.9800 .
C10 H10C 0.9800 .
C11 H11A 0.9800 .
C11 H11B 0.9800 .
C11 H11C 0.9800 .
C12 H12A 0.9800 .
C12 H12B 0.9800 .
C12 H12C 0.9800 .
C13 C18 1.387(6) .
C13 C14 1.417(5) .
C14 C15 1.366(5) .
C14 H14A 0.9500 .
C15 C16 1.337(6) .
C15 H15A 0.9500 .
C16 C17 1.381(5) .
C16 H16A 0.9500 .
C17 C18 1.380(6) .
C17 H17A 0.9500 .
C19 H19A 0.9800 .
C19 H19B 0.9800 .
C19 H19C 0.9800 .
C20 H20A 0.9800 .
C20 H20B 0.9800 .
C20 H20C 0.9800 .
C21 H21A 0.9800 .
C21 H21B 0.9800 .
C21 H21C 0.9800 .
C22 H22A 0.9800 .
C22 H22B 0.9800 .
C22 H22C 0.9800 .
C23 C24 1.360(5) .
C23 C28 1.438(4) .
C24 C25 1.396(6) .
C24 H24A 0.9500 .
C25 C26 1.388(5) .
C25 H25A 0.9500 .
C26 C27 1.357(6) .
C26 H26A 0.9500 .
C27 C28 1.375(5) .
C27 H27A 0.9500 .
C29 H29A 0.9800 .
C29 H29B 0.9800 .
C29 H29C 0.9800 .
C30 H30A 0.9800 .
C30 H30B 0.9800 .
C30 H30C 0.9800 .
Al1 O2 1.715(2) .
Al1 O3 1.720(3) .
Al1 O1 1.725(2) .
Al1 O4 1.729(3) .
O1 C31 1.340(4) .
O2 C35 1.370(4) .
O3 C39 1.360(5) .
O4 C43 1.308(5) .
F1 C32 1.345(5) .
F2 C32 1.335(5) .
F3 C32 1.384(7) .
F4 C33 1.332(6) .
F5 C33 1.366(5) .
F6 C33 1.330(5) .
F7 C34 1.341(4) .
F8 C34 1.323(5) .
F9 C34 1.336(5) .
F10 C37 1.326(4) .
F11 C37 1.299(6) .
F12 C37 1.356(5) .
F13 C38 1.274(5) .
F14 C38 1.323(5) .
F15 C38 1.444(7) .
F16 C36 1.342(5) .
F17 C36 1.315(6) .
F18 C36 1.360(6) .
F19 C40 1.337(6) .
F20 C40 1.295(6) .
F21 C40 1.321(6) .
F22 C42 1.387(6) .
F23 C42 1.279(6) .
F24 C42 1.218(5) .
F25 C41 1.456(6) .
F26 C41 1.248(6) .
F27 C41 1.314(5) .
F28 C45 1.341(6) .
F29 C45 1.352(6) .
F30 C45 1.318(5) .
F31 C46 1.354(7) .
F32 C46 1.451(7) .
F33 C46 1.282(6) .
F34 C44 1.382(5) .
F35 C44 1.235(6) .
F36 C44 1.347(6) .
C31 C34 1.530(5) .
C31 C32 1.536(6) .
C31 C33 1.553(7) .
C35 C38 1.501(5) .
C35 C36 1.537(7) .
C35 C37 1.558(6) .
C39 C41 1.516(6) .
C39 C42 1.557(6) .
C39 C40 1.620(7) .
C43 C46 1.482(7) .
C43 C45 1.589(6) .
C43 C44 1.612(6) .
